data_1545988
loop_
_publ_author_name
'Christopherson, Jan-Constantin'
'Potts, Karlie P.'
'Bushuyev, Oleksandr S.'
'Topi\'c, Filip'
'Huskic, Igor'
'Rissanen, Kari'
'Barrett, Christopher J.'
'Fri\<s\<ci\'c, Tomislav'

_publ_section_title
;
 Assembly and dichroism of a four-component halogen-bonded metal-organic
 cocrystal salt solvate involving dicyanoaurate(I) acceptors
;
_journal_name_full 'Faraday Discuss.'
_journal_paper_doi 10.1039/C7FD00114B
_journal_year 2017
_chemical_formula_moiety 'C20 H40 K O10, C12 F8 I2 N2, 0.5(C10 H20 O5), C2 Au N2'
_chemical_formula_sum 'C39 H50 Au F8 I2 K N4 O12.5'
_chemical_formula_weight 1416.69
_space_group_crystal_system triclinic
_space_group_IT_number 2
_space_group_name_Hall '-P 1'
_space_group_name_H-M_alt 'P -1'
_symmetry_space_group_name_Hall '-P 1'
_symmetry_space_group_name_H-M 'P -1'
_atom_sites_solution_hydrogens geom
_atom_sites_solution_primary iterative
_atom_sites_solution_secondary difmap
_audit_creation_method SHELXL-2016/6
_audit_update_record
;
2017-03-20 deposited with the CCDC.
2017-05-04 downloaded from the CCDC.
;
_cell_angle_alpha 73.9435(8)
_cell_angle_beta 78.7765(8)
_cell_angle_gamma 88.9763(8)
_cell_formula_units_Z 2
_cell_length_a 9.0480(6)
_cell_length_b 15.1904(10)
_cell_length_c 19.1737(12)
_cell_measurement_reflns_used 8304
_cell_measurement_temperature 150(2)
_cell_measurement_theta_max 27.3901
_cell_measurement_theta_min 2.2550
_cell_volume 2482.2(3)
_computing_cell_refinement 'Bruker SAINT (Bruker-AXS, 2012)'
_computing_data_collection 'Bruker APEX2 (Bruker-AXS, 2012)'
_computing_data_reduction 'Bruker SAINT (Bruker-AXS, 2012)'
_computing_publication_material 'OLEX2 (Dolomanov et al., 2009) & WinGX (Farrugia, 2012)'
_computing_structure_refinement 'SHELXL-2016/6 (Sheldrick, 2016)'
_computing_structure_solution 'SHELXT-2014/5 (Sheldrick, 2015)'
_diffrn_ambient_temperature 150(2)
_diffrn_measured_fraction_theta_full 0.995
_diffrn_measured_fraction_theta_max 0.981
_diffrn_measurement_device_type 'Bruker APEX-II CCD'
_diffrn_measurement_method '\f and \w scans'
_diffrn_radiation_monochromator graphite
_diffrn_radiation_source 'fine-focus sealed tube'
_diffrn_radiation_type MoK\a
_diffrn_radiation_wavelength 0.71073
_diffrn_reflns_av_R_equivalents 0.0331
_diffrn_reflns_av_unetI/netI 0.0490
_diffrn_reflns_Laue_measured_fraction_full 0.995
_diffrn_reflns_Laue_measured_fraction_max 0.981
_diffrn_reflns_limit_h_max 11
_diffrn_reflns_limit_h_min -11
_diffrn_reflns_limit_k_max 18
_diffrn_reflns_limit_k_min -19
_diffrn_reflns_limit_l_max 24
_diffrn_reflns_limit_l_min -24
_diffrn_reflns_number 22276
_diffrn_reflns_point_group_measured_fraction_full 0.995
_diffrn_reflns_point_group_measured_fraction_max 0.981
_diffrn_reflns_theta_full 25.250
_diffrn_reflns_theta_max 27.484
_diffrn_reflns_theta_min 1.127
_exptl_absorpt_coefficient_mu 4.382
_exptl_absorpt_correction_T_max 0.7457
_exptl_absorpt_correction_T_min 0.5020
_exptl_absorpt_correction_type multi-scan
_exptl_absorpt_process_details 'SADABS-2014/2 (Sheldrick, 1996)'
_exptl_crystal_colour orange
_exptl_crystal_density_diffrn 1.895
_exptl_crystal_density_method 'not measured'
_exptl_crystal_description block
_exptl_crystal_F_000 1376
_exptl_crystal_recrystallization_method 'Re-crystallisation from solvent: dichloromethane'
_exptl_crystal_size_max 0.532
_exptl_crystal_size_mid 0.198
_exptl_crystal_size_min 0.160
_refine_diff_density_max 1.202
_refine_diff_density_min -0.964
_refine_diff_density_rms 0.133
_refine_ls_extinction_method none
_refine_ls_goodness_of_fit_ref 1.017
_refine_ls_hydrogen_treatment constr
_refine_ls_matrix_type full
_refine_ls_number_parameters 949
_refine_ls_number_reflns 11173
_refine_ls_number_restraints 1912
_refine_ls_restrained_S_all 1.059
_refine_ls_R_factor_all 0.0591
_refine_ls_R_factor_gt 0.0420
_refine_ls_shift/su_max 0.001
_refine_ls_shift/su_mean 0.000
_refine_ls_structure_factor_coef Fsqd
_refine_ls_weighting_details 'w=1/[\s^2^(Fo^2^)+(0.0508P)^2^+8.5129P] where P=(Fo^2^+2Fc^2^)/3'
_refine_ls_weighting_scheme calc
_refine_ls_wR_factor_gt 0.1037
_refine_ls_wR_factor_ref 0.1151
_reflns_Friedel_coverage 0.000
_reflns_number_gt 8761
_reflns_number_total 11173
_reflns_threshold_expression 'I > 2\s(I)'
_cod_data_source_file c7fd00114b2.cif
_cod_data_source_block 1
_cod_original_formula_sum 'C39 H50 Au F8 I2 K N4 O12.50'
_cod_database_code 1545988
_shelx_shelxl_version_number 2016/6
_shelx_space_group_comment
;
The symmetry employed for this shelxl refinement is uniquely defined
by the following loop, which should always be used as a source of
symmetry information in preference to the above space-group names.
They are only intended as comments.
;
_shelx_estimated_absorpt_t_min 0.204
_shelx_estimated_absorpt_t_max 0.541

loop_
_space_group_symop_operation_xyz
'x, y, z'
'-x, -y, -z'

loop_
_atom_site_label
_atom_site_type_symbol
_atom_site_fract_x
_atom_site_fract_y
_atom_site_fract_z
_atom_site_U_iso_or_equiv
_atom_site_adp_type
_atom_site_occupancy
_atom_site_site_symmetry_order
_atom_site_calc_flag
_atom_site_refinement_flags_posn
_atom_site_refinement_flags_adp
_atom_site_refinement_flags_occupancy
_atom_site_disorder_assembly
_atom_site_disorder_group
C21 C 0.2945(8) 0.7410(5) 0.2370(4) 0.0476(16) Uani 1 1 d . . . . .
C23 C 0.6150(7) 0.8838(5) 0.0752(4) 0.0426(14) Uani 1 1 d . . . . .
N22 N 0.2030(7) 0.7014(5) 0.2842(4) 0.0681(19) Uani 1 1 d . . . . .
N24 N 0.7045(7) 0.9266(4) 0.0280(3) 0.0537(15) Uani 1 1 d . . . . .
Au1 Au 0.45568(3) 0.81090(2) 0.15556(2) 0.03854(8) Uani 1 1 d . . . . .
C1 C 0.2123(6) 0.4799(4) 0.5285(3) 0.0349(12) Uani 1 1 d . . . . .
C2 C 0.2848(9) 0.4550(5) 0.4676(4) 0.0505(17) Uani 1 1 d . . . . .
C3 C 0.3941(8) 0.5106(5) 0.4129(3) 0.0496(17) Uani 1 1 d . . . . .
C4 C 0.4400(6) 0.5939(4) 0.4181(3) 0.0321(11) Uani 1 1 d . . . . .
C5 C 0.3700(8) 0.6180(5) 0.4813(4) 0.0497(16) Uani 1 1 d . . . . .
C6 C 0.2606(8) 0.5631(5) 0.5338(4) 0.0520(17) Uani 1 1 d . . . . .
C7 C 0.9403(6) 0.8332(4) 0.1611(3) 0.0338(12) Uani 1 1 d . . . . .
C8 C 0.8358(7) 0.8596(4) 0.2148(3) 0.0379(13) Uani 1 1 d . . . . .
C9 C 0.7286(7) 0.7992(4) 0.2646(3) 0.0357(12) Uani 1 1 d . . . . .
C10 C 0.7166(6) 0.7087(4) 0.2642(3) 0.0314(11) Uani 1 1 d . . . . .
C11 C 0.8205(7) 0.6837(4) 0.2104(3) 0.0383(13) Uani 1 1 d . . . . .
C12 C 0.9299(7) 0.7433(4) 0.1605(3) 0.0375(12) Uani 1 1 d . . . . .
F1 F 0.2464(8) 0.3740(4) 0.4595(3) 0.123(3) Uani 1 1 d . . . . .
F2 F 0.4582(9) 0.4789(4) 0.3568(3) 0.128(3) Uani 1 1 d . . . . .
F3 F 0.4128(7) 0.6954(4) 0.4919(3) 0.111(2) Uani 1 1 d . . . . .
F4 F 0.1995(8) 0.5915(4) 0.5931(3) 0.118(3) Uani 1 1 d . . . . .
F5 F 0.8388(5) 0.9465(3) 0.2175(3) 0.0650(12) Uani 1 1 d . . . . .
F6 F 0.6310(5) 0.8333(3) 0.3124(2) 0.0583(11) Uani 1 1 d . . . . .
F7 F 0.8173(5) 0.5960(3) 0.2069(2) 0.0596(11) Uani 1 1 d . . . . .
F8 F 1.0257(5) 0.7122(3) 0.1109(2) 0.0572(11) Uani 1 1 d . . . . .
I1 I 0.03877(4) 0.39987(3) 0.60639(2) 0.04133(11) Uani 1 1 d . . . . .
I2 I 1.09657(4) 0.92767(3) 0.08409(2) 0.04030(11) Uani 1 1 d . . . . .
N1 N 0.5501(6) 0.6588(4) 0.3693(3) 0.0397(12) Uani 1 1 d . . . . .
N2 N 0.6101(5) 0.6402(3) 0.3114(3) 0.0358(11) Uani 1 1 d . . . . .
K1 K 0.35774(19) 0.27586(11) 0.18312(9) 0.0542(4) Uani 1 1 d D . . . .
O1A O 0.0520(17) 0.2008(14) 0.2655(9) 0.151(5) Uani 0.500(3) 1 d D U P A 1
O2A O 0.1129(19) 0.2071(12) 0.1307(9) 0.113(4) Uani 0.500(3) 1 d D U P A 1
O3A O 0.2557(19) 0.3705(10) 0.0476(8) 0.097(4) Uani 0.500(3) 1 d D U P A 1
O4A O 0.2489(19) 0.4571(8) 0.1636(8) 0.097(3) Uani 0.500(3) 1 d D U P A 1
O5A O 0.126(2) 0.3264(11) 0.2900(9) 0.139(4) Uani 0.500(3) 1 d D U P A 1
C1A C 0.002(3) 0.1244(16) 0.2491(11) 0.130(5) Uani 0.500(3) 1 d D U P A 1
H1A1 H -0.096000 0.100851 0.281485 0.155 Uiso 0.500(3) 1 calc R U P A 1
H1A2 H 0.075740 0.075224 0.257296 0.155 Uiso 0.500(3) 1 calc R U P A 1
C2A C -0.013(2) 0.1513(15) 0.1718(10) 0.100(4) Uani 0.500(3) 1 d D U P A 1
H2A1 H -0.017642 0.096279 0.154009 0.120 Uiso 0.500(3) 1 calc R U P A 1
H2A2 H -0.106180 0.185075 0.166322 0.120 Uiso 0.500(3) 1 calc R U P A 1
C3A C 0.087(3) 0.2399(14) 0.0592(10) 0.093(4) Uani 0.500(3) 1 d D U P A 1
H3A1 H -0.020848 0.253811 0.061941 0.112 Uiso 0.500(3) 1 calc R U P A 1
H3A2 H 0.107518 0.190784 0.034163 0.112 Uiso 0.500(3) 1 calc R U P A 1
C4A C 0.177(3) 0.3213(14) 0.0141(12) 0.108(4) Uani 0.500(3) 1 d D U P A 1
H4A1 H 0.251273 0.302860 -0.024023 0.130 Uiso 0.500(3) 1 calc R U P A 1
H4A2 H 0.109043 0.364068 -0.012239 0.130 Uiso 0.500(3) 1 calc R U P A 1
C5A C 0.142(3) 0.4301(15) 0.0625(14) 0.116(5) Uani 0.500(3) 1 d D U P A 1
H5A1 H 0.051245 0.393765 0.093432 0.139 Uiso 0.500(3) 1 calc R U P A 1
H5A2 H 0.115811 0.466128 0.015397 0.139 Uiso 0.500(3) 1 calc R U P A 1
C6A C 0.187(3) 0.4919(14) 0.1002(11) 0.116(5) Uani 0.500(3) 1 d D U P A 1
H6A1 H 0.261573 0.537043 0.063891 0.139 Uiso 0.500(3) 1 calc R U P A 1
H6A2 H 0.097320 0.526102 0.114307 0.139 Uiso 0.500(3) 1 calc R U P A 1
C7A C 0.152(3) 0.4760(14) 0.2268(10) 0.105(4) Uani 0.500(3) 1 d D U P A 1
H7A1 H 0.045490 0.469533 0.223599 0.126 Uiso 0.500(3) 1 calc R U P A 1
H7A2 H 0.172221 0.539790 0.227114 0.126 Uiso 0.500(3) 1 calc R U P A 1
C8A C 0.182(3) 0.4099(14) 0.2976(11) 0.122(5) Uani 0.500(3) 1 d D U P A 1
H8A1 H 0.290862 0.407962 0.299140 0.147 Uiso 0.500(3) 1 calc R U P A 1
H8A2 H 0.125250 0.425052 0.342133 0.147 Uiso 0.500(3) 1 calc R U P A 1
C9A C 0.069(4) 0.2644(15) 0.3579(11) 0.119(5) Uani 0.500(3) 1 d D U P A 1
H9A1 H -0.032752 0.281667 0.379002 0.143 Uiso 0.500(3) 1 calc R U P A 1
H9A2 H 0.135811 0.261840 0.393339 0.143 Uiso 0.500(3) 1 calc R U P A 1
C10A C 0.061(4) 0.1750(15) 0.3415(11) 0.138(6) Uani 0.500(3) 1 d D U P A 1
H10A H 0.151520 0.139734 0.349965 0.165 Uiso 0.500(3) 1 calc R U P A 1
H10B H -0.029972 0.137929 0.372193 0.165 Uiso 0.500(3) 1 calc R U P A 1
O1B O 0.387(2) 0.0851(8) 0.1916(10) 0.123(4) Uani 0.500(3) 1 d D U P A 1
O2B O 0.5366(18) 0.2102(11) 0.0670(8) 0.121(4) Uani 0.500(3) 1 d D U P A 1
O3B O 0.6630(17) 0.3499(14) 0.1074(10) 0.157(5) Uani 0.500(3) 1 d D U P A 1
O4B O 0.5492(19) 0.3329(11) 0.2644(8) 0.119(4) Uani 0.500(3) 1 d D U P A 1
O5B O 0.481(2) 0.1451(10) 0.2987(10) 0.134(4) Uani 0.500(3) 1 d D U P A 1
C1B C 0.424(3) 0.0636(16) 0.1252(12) 0.130(5) Uani 0.500(3) 1 d D U P A 1
H1B1 H 0.337611 0.075036 0.099592 0.156 Uiso 0.500(3) 1 calc R U P A 1
H1B2 H 0.446177 -0.002246 0.134477 0.156 Uiso 0.500(3) 1 calc R U P A 1
C2B C 0.558(3) 0.1199(14) 0.0776(14) 0.118(5) Uani 0.500(3) 1 d D U P A 1
H2B1 H 0.646426 0.103053 0.100942 0.141 Uiso 0.500(3) 1 calc R U P A 1
H2B2 H 0.578939 0.106408 0.029054 0.141 Uiso 0.500(3) 1 calc R U P A 1
C3B C 0.659(3) 0.2660(16) 0.0258(15) 0.124(5) Uani 0.500(3) 1 d D U P A 1
H3B1 H 0.665057 0.270319 -0.027180 0.148 Uiso 0.500(3) 1 calc R U P A 1
H3B2 H 0.751999 0.237512 0.040088 0.148 Uiso 0.500(3) 1 calc R U P A 1
C4B C 0.654(4) 0.3578(16) 0.0348(12) 0.133(5) Uani 0.500(3) 1 d D U P A 1
H4B1 H 0.739307 0.396644 0.000580 0.159 Uiso 0.500(3) 1 calc R U P A 1
H4B2 H 0.558622 0.386248 0.023951 0.159 Uiso 0.500(3) 1 calc R U P A 1
C5B C 0.608(4) 0.4203(17) 0.1367(12) 0.139(5) Uani 0.500(3) 1 d D U P A 1
H5B1 H 0.496309 0.421353 0.143359 0.167 Uiso 0.500(3) 1 calc R U P A 1
H5B2 H 0.651319 0.480471 0.104356 0.167 Uiso 0.500(3) 1 calc R U P A 1
C6B C 0.658(3) 0.3974(19) 0.2129(12) 0.139(5) Uani 0.500(3) 1 d D U P A 1
H6B1 H 0.758994 0.371080 0.208924 0.166 Uiso 0.500(3) 1 calc R U P A 1
H6B2 H 0.662379 0.453653 0.229067 0.166 Uiso 0.500(3) 1 calc R U P A 1
C7B C 0.573(4) 0.2748(13) 0.3300(12) 0.122(5) Uani 0.500(3) 1 d D U P A 1
H7B1 H 0.492676 0.283876 0.370460 0.146 Uiso 0.500(3) 1 calc R U P A 1
H7B2 H 0.670156 0.292950 0.339089 0.146 Uiso 0.500(3) 1 calc R U P A 1
C8B C 0.574(4) 0.1770(14) 0.3346(16) 0.136(5) Uani 0.500(3) 1 d D U P A 1
H8B1 H 0.678722 0.162575 0.315324 0.164 Uiso 0.500(3) 1 calc R U P A 1
H8B2 H 0.548858 0.142299 0.387607 0.164 Uiso 0.500(3) 1 calc R U P A 1
C9B C 0.502(3) 0.0577(13) 0.2951(16) 0.131(5) Uani 0.500(3) 1 d D U P A 1
H9B1 H 0.472586 0.017302 0.346229 0.157 Uiso 0.500(3) 1 calc R U P A 1
H9B2 H 0.612264 0.051733 0.279686 0.157 Uiso 0.500(3) 1 calc R U P A 1
C10B C 0.428(4) 0.0198(15) 0.2479(13) 0.131(5) Uani 0.500(3) 1 d D U P A 1
H10C H 0.496897 -0.021953 0.227053 0.158 Uiso 0.500(3) 1 calc R U P A 1
H10D H 0.336890 -0.016795 0.278523 0.158 Uiso 0.500(3) 1 calc R U P A 1
O1C O 0.2266(19) 0.2963(12) 0.3246(7) 0.118(4) Uani 0.500(3) 1 d D U P A 2
O2C O 0.1190(17) 0.3988(10) 0.2095(8) 0.115(4) Uani 0.500(3) 1 d D U P A 2
O3C O 0.4139(19) 0.4773(8) 0.1471(10) 0.126(4) Uani 0.500(3) 1 d D U P A 2
O4C O 0.6522(17) 0.3634(12) 0.1769(9) 0.132(4) Uani 0.500(3) 1 d D U P A 2
O5C O 0.530(2) 0.2216(14) 0.3003(9) 0.140(4) Uani 0.500(3) 1 d D U P A 2
C1C C 0.068(3) 0.2987(16) 0.3370(13) 0.121(5) Uani 0.500(3) 1 d D U P A 2
H1C1 H 0.022498 0.295214 0.389083 0.146 Uiso 0.500(3) 1 calc R U P A 2
H1C2 H 0.021482 0.250943 0.321182 0.146 Uiso 0.500(3) 1 calc R U P A 2
C2C C 0.064(3) 0.3979(15) 0.2829(10) 0.123(5) Uani 0.500(3) 1 d D U P A 2
H2C1 H -0.040956 0.418493 0.288175 0.147 Uiso 0.500(3) 1 calc R U P A 2
H2C2 H 0.125814 0.441247 0.296579 0.147 Uiso 0.500(3) 1 calc R U P A 2
C3C C 0.155(3) 0.4884(14) 0.1658(14) 0.120(5) Uani 0.500(3) 1 d D U P A 2
H3C1 H 0.069950 0.527389 0.177811 0.144 Uiso 0.500(3) 1 calc R U P A 2
H3C2 H 0.163949 0.489698 0.113163 0.144 Uiso 0.500(3) 1 calc R U P A 2
C4C C 0.296(2) 0.5289(16) 0.1749(15) 0.123(5) Uani 0.500(3) 1 d D U P A 2
H4C1 H 0.309837 0.594373 0.146452 0.148 Uiso 0.500(3) 1 calc R U P A 2
H4C2 H 0.294129 0.523703 0.227658 0.148 Uiso 0.500(3) 1 calc R U P A 2
C5C C 0.553(2) 0.5127(16) 0.1550(14) 0.122(5) Uani 0.500(3) 1 d D U P A 2
H5C1 H 0.546699 0.513807 0.206889 0.147 Uiso 0.500(3) 1 calc R U P A 2
H5C2 H 0.573462 0.576065 0.122524 0.147 Uiso 0.500(3) 1 calc R U P A 2
C6C C 0.679(3) 0.4505(15) 0.1336(13) 0.131(5) Uani 0.500(3) 1 d D U P A 2
H6C1 H 0.685964 0.451484 0.081167 0.158 Uiso 0.500(3) 1 calc R U P A 2
H6C2 H 0.776258 0.474119 0.138570 0.158 Uiso 0.500(3) 1 calc R U P A 2
C7C C 0.697(3) 0.3607(16) 0.2440(12) 0.120(5) Uani 0.500(3) 1 d D U P A 2
H7C1 H 0.636369 0.401629 0.269771 0.144 Uiso 0.500(3) 1 calc R U P A 2
H7C2 H 0.805116 0.377651 0.235941 0.144 Uiso 0.500(3) 1 calc R U P A 2
C8C C 0.664(3) 0.2629(17) 0.2854(15) 0.140(5) Uani 0.500(3) 1 d D U P A 2
H8C1 H 0.734289 0.227328 0.258224 0.167 Uiso 0.500(3) 1 calc R U P A 2
H8C2 H 0.694945 0.254734 0.333584 0.167 Uiso 0.500(3) 1 calc R U P A 2
C9C C 0.438(2) 0.213(2) 0.3695(12) 0.127(5) Uani 0.500(3) 1 d D U P A 2
H9C1 H 0.465097 0.264175 0.388231 0.152 Uiso 0.500(3) 1 calc R U P A 2
H9C2 H 0.459678 0.155303 0.404216 0.152 Uiso 0.500(3) 1 calc R U P A 2
C10C C 0.271(2) 0.2144(16) 0.3709(13) 0.128(6) Uani 0.500(3) 1 d D U P A 2
H10E H 0.241171 0.161697 0.354952 0.154 Uiso 0.500(3) 1 calc R U P A 2
H10F H 0.215966 0.206727 0.422360 0.154 Uiso 0.500(3) 1 calc R U P A 2
O1D O 0.5238(18) 0.3291(11) 0.0280(6) 0.112(4) Uani 0.500(3) 1 d D U P A 2
O2D O 0.6128(16) 0.1821(10) 0.1230(8) 0.108(4) Uani 0.500(3) 1 d D U P A 2
O3D O 0.378(2) 0.0807(8) 0.2393(11) 0.123(4) Uani 0.500(3) 1 d D U P A 2
O4D O 0.0980(18) 0.1707(11) 0.1862(10) 0.131(4) Uani 0.500(3) 1 d D U P A 2
O5D O 0.2126(18) 0.3384(11) 0.0558(8) 0.098(4) Uani 0.500(3) 1 d D U P A 2
C1D C 0.604(3) 0.2602(18) 0.0017(13) 0.126(5) Uani 0.500(3) 1 d D U P A 2
H1D1 H 0.664216 0.286082 -0.048638 0.151 Uiso 0.500(3) 1 calc R U P A 2
H1D2 H 0.533800 0.211270 0.000759 0.151 Uiso 0.500(3) 1 calc R U P A 2
C2D C 0.702(3) 0.2244(19) 0.0560(12) 0.134(5) Uani 0.500(3) 1 d D U P A 2
H2D1 H 0.771938 0.180127 0.039189 0.161 Uiso 0.500(3) 1 calc R U P A 2
H2D2 H 0.762901 0.275367 0.060547 0.161 Uiso 0.500(3) 1 calc R U P A 2
C3D C 0.587(3) 0.0885(13) 0.1376(12) 0.120(5) Uani 0.500(3) 1 d D U P A 2
H3D1 H 0.682464 0.058980 0.124335 0.144 Uiso 0.500(3) 1 calc R U P A 2
H3D2 H 0.515834 0.076717 0.107589 0.144 Uiso 0.500(3) 1 calc R U P A 2
C4D C 0.522(2) 0.0495(17) 0.2175(13) 0.129(5) Uani 0.500(3) 1 d D U P A 2
H4D1 H 0.515735 -0.018113 0.228916 0.155 Uiso 0.500(3) 1 calc R U P A 2
H4D2 H 0.590694 0.065583 0.246808 0.155 Uiso 0.500(3) 1 calc R U P A 2
C5D C 0.266(3) 0.0418(17) 0.2139(17) 0.137(5) Uani 0.500(3) 1 d D U P A 2
H5D1 H 0.256461 -0.024900 0.238719 0.165 Uiso 0.500(3) 1 calc R U P A 2
H5D2 H 0.299385 0.049857 0.160045 0.165 Uiso 0.500(3) 1 calc R U P A 2
C6D C 0.118(3) 0.0816(14) 0.2271(14) 0.121(5) Uani 0.500(3) 1 d D U P A 2
H6D1 H 0.043440 0.040916 0.218761 0.145 Uiso 0.500(3) 1 calc R U P A 2
H6D2 H 0.093075 0.079683 0.280175 0.145 Uiso 0.500(3) 1 calc R U P A 2
C7D C 0.060(3) 0.1952(14) 0.1171(13) 0.105(5) Uani 0.500(3) 1 d D U P A 2
H7D1 H -0.045601 0.173631 0.122743 0.126 Uiso 0.500(3) 1 calc R U P A 2
H7D2 H 0.124789 0.162257 0.085537 0.126 Uiso 0.500(3) 1 calc R U P A 2
C8D C 0.073(2) 0.2959(14) 0.0772(12) 0.103(4) Uani 0.500(3) 1 d D U P A 2
H8D1 H 0.029659 0.304780 0.032311 0.123 Uiso 0.500(3) 1 calc R U P A 2
H8D2 H 0.009352 0.328290 0.109493 0.123 Uiso 0.500(3) 1 calc R U P A 2
C9D C 0.294(2) 0.3183(18) -0.0095(12) 0.106(4) Uani 0.500(3) 1 d D U P A 2
H9D1 H 0.238965 0.339800 -0.050523 0.127 Uiso 0.500(3) 1 calc R U P A 2
H9D2 H 0.305403 0.251309 -0.000154 0.127 Uiso 0.500(3) 1 calc R U P A 2
C10D C 0.445(2) 0.3661(16) -0.0294(12) 0.117(5) Uani 0.500(3) 1 d D U P A 2
H10G H 0.501615 0.357275 -0.076476 0.141 Uiso 0.500(3) 1 calc R U P A 2
H10H H 0.433518 0.432597 -0.035800 0.141 Uiso 0.500(3) 1 calc R U P A 2
O1E O 0.248(4) -0.1057(13) 0.4811(13) 0.180(7) Uani 0.5 1 d D U P B -1
O2E O -0.057(3) -0.1173(14) 0.4081(11) 0.189(8) Uani 0.5 1 d D U P B -1
O3E O -0.208(4) 0.0580(14) 0.4650(12) 0.208(8) Uani 0.5 1 d D U P B -1
O4E O -0.113(3) 0.1537(15) 0.5842(11) 0.179(7) Uani 0.5 1 d D U P B -1
O5E O 0.271(3) 0.0966(15) 0.5443(13) 0.203(7) Uani 0.5 1 d D U P B -1
C1E C 0.207(3) -0.108(2) 0.4139(14) 0.180(8) Uani 0.5 1 d D U P B -1
H1E1 H 0.192964 -0.172707 0.414396 0.215 Uiso 0.5 1 calc R U P B -1
H1E2 H 0.291148 -0.080016 0.372250 0.215 Uiso 0.5 1 calc R U P B -1
C2E C 0.068(3) -0.0589(16) 0.4015(18) 0.183(8) Uani 0.5 1 d D U P B -1
H2E1 H 0.041898 -0.022790 0.437697 0.220 Uiso 0.5 1 calc R U P B -1
H2E2 H 0.087397 -0.015265 0.351343 0.220 Uiso 0.5 1 calc R U P B -1
C3E C -0.176(3) -0.0547(17) 0.3989(12) 0.188(8) Uani 0.5 1 d D U P B -1
H3E1 H -0.254716 -0.081495 0.380922 0.225 Uiso 0.5 1 calc R U P B -1
H3E2 H -0.135585 0.002736 0.360876 0.225 Uiso 0.5 1 calc R U P B -1
C4E C -0.244(4) -0.0329(14) 0.4698(13) 0.178(8) Uani 0.5 1 d D U P B -1
H4E1 H -0.355341 -0.042250 0.479462 0.214 Uiso 0.5 1 calc R U P B -1
H4E2 H -0.206290 -0.074729 0.511515 0.214 Uiso 0.5 1 calc R U P B -1
C5E C -0.268(4) 0.076(2) 0.5337(15) 0.207(9) Uani 0.5 1 d D U P B -1
H5E1 H -0.239124 0.028764 0.575258 0.248 Uiso 0.5 1 calc R U P B -1
H5E2 H -0.379354 0.077602 0.541788 0.248 Uiso 0.5 1 calc R U P B -1
C6E C -0.200(3) 0.1694(14) 0.5275(14) 0.189(8) Uani 0.5 1 d D U P B -1
H6E1 H -0.135287 0.194895 0.478072 0.227 Uiso 0.5 1 calc R U P B -1
H6E2 H -0.280383 0.212831 0.535221 0.227 Uiso 0.5 1 calc R U P B -1
C7E C 0.026(3) 0.139(2) 0.5399(12) 0.172(8) Uani 0.5 1 d D U P B -1
H7E1 H 0.059916 0.193876 0.498286 0.207 Uiso 0.5 1 calc R U P B -1
H7E2 H 0.014274 0.086528 0.519474 0.207 Uiso 0.5 1 calc R U P B -1
C8E C 0.138(3) 0.117(3) 0.5901(15) 0.199(9) Uani 0.5 1 d D U P B -1
H8E1 H 0.157161 0.170979 0.607576 0.238 Uiso 0.5 1 calc R U P B -1
H8E2 H 0.102484 0.064430 0.633545 0.238 Uiso 0.5 1 calc R U P B -1
C9E C 0.261(5) 0.0016(15) 0.5515(13) 0.174(8) Uani 0.5 1 d D U P B -1
H9E1 H 0.171023 -0.026770 0.588973 0.208 Uiso 0.5 1 calc R U P B -1
H9E2 H 0.351515 -0.028066 0.567993 0.208 Uiso 0.5 1 calc R U P B -1
C10E C 0.251(5) -0.0115(13) 0.4787(13) 0.166(7) Uani 0.5 1 d D U P B -1
H10I H 0.158262 0.016607 0.463611 0.199 Uiso 0.5 1 calc R U P B -1
H10J H 0.338458 0.020255 0.441101 0.199 Uiso 0.5 1 calc R U P B -1

loop_
_atom_site_aniso_label
_atom_site_aniso_U_11
_atom_site_aniso_U_22
_atom_site_aniso_U_33
_atom_site_aniso_U_23
_atom_site_aniso_U_13
_atom_site_aniso_U_12
C21 0.042(4) 0.050(4) 0.040(3) 0.002(3) -0.002(3) -0.005(3)
C23 0.039(3) 0.043(4) 0.043(3) -0.011(3) -0.001(3) -0.007(3)
N22 0.049(4) 0.076(5) 0.058(4) 0.005(3) 0.009(3) -0.009(3)
N24 0.044(3) 0.056(4) 0.049(3) -0.007(3) 0.009(3) -0.015(3)
Au1 0.03171(13) 0.04540(15) 0.03090(12) -0.00190(9) -0.00002(9) -0.00677(10)
C1 0.023(3) 0.044(3) 0.028(3) 0.005(2) -0.005(2) -0.001(2)
C2 0.059(4) 0.049(4) 0.038(3) -0.014(3) 0.007(3) -0.016(3)
C3 0.058(4) 0.054(4) 0.030(3) -0.015(3) 0.014(3) -0.016(3)
C4 0.023(3) 0.041(3) 0.028(3) -0.003(2) -0.006(2) -0.001(2)
C5 0.048(4) 0.045(4) 0.051(4) -0.018(3) 0.010(3) -0.006(3)
C6 0.046(4) 0.062(4) 0.043(3) -0.022(3) 0.015(3) -0.006(3)
C7 0.028(3) 0.036(3) 0.029(3) 0.002(2) -0.002(2) 0.000(2)
C8 0.037(3) 0.033(3) 0.037(3) -0.005(2) 0.002(2) 0.000(2)
C9 0.033(3) 0.039(3) 0.029(3) -0.006(2) 0.001(2) 0.002(2)
C10 0.026(3) 0.036(3) 0.027(3) 0.000(2) -0.004(2) -0.003(2)
C11 0.040(3) 0.029(3) 0.040(3) -0.006(2) 0.001(2) -0.001(2)
C12 0.038(3) 0.039(3) 0.031(3) -0.008(2) 0.002(2) 0.000(2)
F1 0.181(6) 0.090(4) 0.078(4) -0.049(3) 0.069(4) -0.091(4)
F2 0.192(7) 0.098(4) 0.072(3) -0.060(3) 0.086(4) -0.089(4)
F3 0.130(5) 0.087(4) 0.101(4) -0.060(3) 0.067(4) -0.061(4)
F4 0.133(5) 0.105(4) 0.096(4) -0.065(4) 0.081(4) -0.050(4)
F5 0.068(3) 0.036(2) 0.075(3) -0.0154(19) 0.025(2) -0.0107(19)
F6 0.055(2) 0.045(2) 0.059(2) -0.0131(18) 0.0242(19) -0.0039(18)
F7 0.061(3) 0.042(2) 0.066(3) -0.0218(19) 0.022(2) -0.0133(19)
F8 0.058(3) 0.052(2) 0.051(2) -0.0180(18) 0.0227(19) -0.0052(19)
I1 0.02638(19) 0.0545(3) 0.03048(19) 0.00625(16) -0.00170(15) -0.00098(17)
I2 0.0346(2) 0.0401(2) 0.0336(2) 0.00382(15) 0.00291(15) -0.00308(16)
N1 0.042(3) 0.043(3) 0.028(2) -0.004(2) 0.000(2) -0.007(2)
N2 0.032(3) 0.034(3) 0.032(2) 0.000(2) 0.001(2) 0.000(2)
K1 0.0658(10) 0.0480(9) 0.0513(9) -0.0201(7) -0.0097(8) 0.0148(8)
O1A 0.165(11) 0.167(10) 0.109(8) -0.035(8) 0.000(9) -0.059(9)
O2A 0.115(9) 0.095(8) 0.119(8) -0.011(7) -0.022(7) -0.049(7)
O3A 0.111(8) 0.082(8) 0.101(7) -0.026(6) -0.029(7) -0.002(6)
O4A 0.124(8) 0.066(6) 0.104(6) -0.036(6) -0.016(6) 0.026(6)
O5A 0.169(9) 0.114(7) 0.104(8) -0.020(7) 0.031(8) 0.021(8)
C1A 0.132(11) 0.112(10) 0.121(8) 0.000(8) -0.010(9) -0.052(9)
C2A 0.096(9) 0.081(8) 0.123(8) -0.024(7) -0.020(8) -0.046(7)
C3A 0.098(9) 0.086(8) 0.109(8) -0.043(7) -0.031(7) -0.009(7)
C4A 0.118(10) 0.104(8) 0.106(9) -0.028(7) -0.034(8) -0.013(8)
C5A 0.140(11) 0.099(10) 0.111(10) -0.027(8) -0.034(9) 0.021(8)
C6A 0.149(12) 0.092(10) 0.106(9) -0.028(8) -0.022(9) 0.019(9)
C7A 0.137(9) 0.086(8) 0.101(7) -0.049(6) -0.013(7) 0.026(8)
C8A 0.146(10) 0.116(8) 0.096(7) -0.034(7) 0.004(8) 0.025(8)
C9A 0.134(11) 0.128(10) 0.077(9) -0.015(7) 0.005(9) 0.012(10)
C10A 0.158(12) 0.137(10) 0.098(9) -0.020(9) 0.005(10) -0.001(11)
O1B 0.143(9) 0.090(7) 0.139(9) -0.035(7) -0.031(8) 0.004(7)
O2B 0.117(8) 0.128(7) 0.111(8) -0.026(7) -0.017(7) 0.005(7)
O3B 0.190(11) 0.167(10) 0.118(8) -0.055(8) -0.012(9) -0.033(9)
O4B 0.150(9) 0.121(8) 0.110(7) -0.053(6) -0.052(7) -0.012(7)
O5B 0.182(10) 0.098(8) 0.141(9) -0.028(8) -0.083(8) 0.014(8)
C1B 0.144(10) 0.107(9) 0.140(9) -0.040(8) -0.026(9) 0.011(9)
C2B 0.120(9) 0.126(8) 0.120(9) -0.050(9) -0.034(8) 0.018(8)
C3B 0.118(9) 0.141(8) 0.103(9) -0.032(8) -0.003(8) 0.005(8)
C4B 0.141(11) 0.144(9) 0.100(8) -0.034(8) 0.010(9) -0.010(9)
C5B 0.170(10) 0.129(10) 0.112(8) -0.038(7) -0.008(9) -0.029(9)
C6B 0.165(10) 0.138(10) 0.129(9) -0.062(8) -0.029(9) -0.033(9)
C7B 0.156(10) 0.126(9) 0.113(8) -0.056(7) -0.063(8) 0.013(8)
C8B 0.173(11) 0.125(9) 0.127(10) -0.028(8) -0.079(9) 0.016(9)
C9B 0.153(11) 0.080(8) 0.156(10) -0.008(8) -0.059(9) 0.021(9)
C10B 0.160(11) 0.081(9) 0.150(10) -0.027(8) -0.029(9) 0.013(8)
O1C 0.141(8) 0.133(9) 0.072(7) -0.028(7) -0.007(7) 0.009(8)
O2C 0.142(9) 0.100(7) 0.095(7) -0.025(6) -0.010(7) 0.024(7)
O3C 0.150(8) 0.114(9) 0.116(9) -0.048(7) -0.010(8) -0.009(7)
O4C 0.167(9) 0.148(9) 0.106(8) -0.068(7) -0.037(7) -0.019(8)
O5C 0.163(9) 0.137(9) 0.135(8) -0.035(8) -0.073(7) 0.007(8)
C1C 0.140(8) 0.125(9) 0.078(8) -0.024(7) 0.017(8) 0.027(8)
C2C 0.145(10) 0.110(9) 0.099(8) -0.034(7) 0.012(9) 0.037(8)
C3C 0.147(9) 0.096(8) 0.112(9) -0.029(8) -0.011(9) 0.013(8)
C4C 0.158(9) 0.099(9) 0.115(10) -0.041(9) -0.018(9) 0.008(8)
C5C 0.159(10) 0.119(10) 0.101(10) -0.062(9) -0.007(10) -0.038(8)
C6C 0.157(10) 0.144(10) 0.106(9) -0.060(8) -0.017(9) -0.029(9)
C7C 0.136(10) 0.132(9) 0.118(9) -0.051(8) -0.064(8) -0.007(9)
C8C 0.158(10) 0.131(10) 0.143(10) -0.040(9) -0.057(9) 0.006(9)
C9C 0.178(10) 0.115(10) 0.107(9) -0.033(8) -0.074(8) 0.019(9)
C10C 0.177(10) 0.115(12) 0.098(11) -0.038(9) -0.032(10) 0.023(11)
O1D 0.131(9) 0.117(8) 0.095(7) -0.043(7) -0.016(7) -0.016(7)
O2D 0.119(8) 0.115(7) 0.107(7) -0.061(6) -0.021(6) 0.023(7)
O3D 0.150(8) 0.070(7) 0.150(10) -0.028(8) -0.037(8) 0.002(7)
O4D 0.144(9) 0.128(8) 0.104(8) -0.004(7) -0.024(7) -0.044(7)
O5D 0.113(8) 0.095(8) 0.106(7) -0.055(6) -0.031(6) 0.008(6)
C1D 0.124(10) 0.146(10) 0.106(9) -0.039(8) -0.008(8) 0.000(8)
C2D 0.130(10) 0.148(10) 0.120(9) -0.034(9) -0.017(7) 0.008(9)
C3D 0.134(10) 0.106(8) 0.130(9) -0.038(8) -0.045(8) 0.023(8)
C4D 0.152(9) 0.081(9) 0.148(10) -0.020(8) -0.035(9) 0.019(8)
C5D 0.158(9) 0.101(9) 0.150(10) -0.034(9) -0.023(9) -0.027(7)
C6D 0.134(9) 0.103(9) 0.121(10) -0.023(8) -0.021(9) -0.052(8)
C7D 0.113(10) 0.098(8) 0.116(8) -0.039(7) -0.035(8) -0.029(8)
C8D 0.113(8) 0.094(8) 0.108(8) -0.037(7) -0.025(7) -0.002(7)
C9D 0.129(9) 0.104(10) 0.098(8) -0.049(8) -0.026(8) -0.001(8)
C10D 0.132(10) 0.122(12) 0.103(10) -0.043(10) -0.018(8) -0.008(9)
O1E 0.274(17) 0.110(12) 0.160(14) -0.024(12) -0.072(13) 0.000(14)
O2E 0.265(18) 0.170(15) 0.122(12) 0.037(11) -0.126(13) -0.041(13)
O3E 0.306(19) 0.149(14) 0.151(14) 0.002(12) -0.064(15) -0.069(15)
O4E 0.261(18) 0.116(12) 0.121(13) 0.003(11) 0.004(12) -0.049(13)
O5E 0.294(18) 0.161(14) 0.142(14) -0.032(12) -0.024(13) -0.021(16)
C1E 0.269(18) 0.123(15) 0.150(15) -0.019(13) -0.075(15) -0.004(15)
C2E 0.275(18) 0.135(16) 0.147(15) -0.019(14) -0.087(15) -0.021(13)
C3E 0.281(18) 0.130(15) 0.136(14) 0.027(12) -0.092(15) -0.053(14)
C4E 0.278(19) 0.135(14) 0.116(13) 0.028(12) -0.110(14) -0.081(14)
C5E 0.29(2) 0.126(15) 0.162(16) 0.018(13) -0.027(16) -0.077(16)
C6E 0.279(18) 0.109(14) 0.138(15) 0.017(12) -0.013(14) -0.058(15)
C7E 0.275(18) 0.139(15) 0.078(13) -0.011(13) 0.001(12) -0.047(16)
C8E 0.284(19) 0.170(16) 0.116(16) -0.008(14) -0.021(13) -0.028(17)
C9E 0.253(19) 0.135(14) 0.131(15) -0.014(13) -0.064(15) -0.032(16)
C10E 0.263(19) 0.097(12) 0.124(14) 0.004(11) -0.053(15) -0.004(15)

loop_
_atom_type_symbol
_atom_type_description
_atom_type_scat_dispersion_real
_atom_type_scat_dispersion_imag
_atom_type_scat_source
C C 0.0033 0.0016 'International Tables Vol C Tables 4.2.6.8 and 6.1.1.4'
H H 0.0000 0.0000 'International Tables Vol C Tables 4.2.6.8 and 6.1.1.4'
Au Au -2.0133 8.8022 'International Tables Vol C Tables 4.2.6.8 and 6.1.1.4'
F F 0.0171 0.0103 'International Tables Vol C Tables 4.2.6.8 and 6.1.1.4'
I I -0.4742 1.8119 'International Tables Vol C Tables 4.2.6.8 and 6.1.1.4'
K K 0.2009 0.2494 'International Tables Vol C Tables 4.2.6.8 and 6.1.1.4'
N N 0.0061 0.0033 'International Tables Vol C Tables 4.2.6.8 and 6.1.1.4'
O O 0.0106 0.0060 'International Tables Vol C Tables 4.2.6.8 and 6.1.1.4'

loop_
_geom_angle_atom_site_label_1
_geom_angle_atom_site_label_2
_geom_angle_atom_site_label_3
_geom_angle
N22 C21 Au1 179.1(7)
N24 C23 Au1 178.4(7)
C23 Au1 C21 178.4(3)
C2 C1 C6 115.2(5)
C2 C1 I1 122.6(5)
C6 C1 I1 122.2(5)
F1 C2 C1 118.6(6)
F1 C2 C3 118.4(6)
C1 C2 C3 123.0(6)
F2 C3 C4 120.8(6)
F2 C3 C2 117.8(6)
C4 C3 C2 121.4(6)
C3 C4 C5 115.7(5)
C3 C4 N1 129.6(5)
C5 C4 N1 114.7(5)
F3 C5 C6 118.7(6)
F3 C5 C4 119.2(6)
C6 C5 C4 122.0(6)
F4 C6 C5 118.1(7)
F4 C6 C1 119.2(6)
C5 C6 C1 122.7(6)
C12 C7 C8 116.5(5)
C12 C7 I2 122.5(4)
C8 C7 I2 121.0(4)
F5 C8 C9 118.8(5)
F5 C8 C7 119.2(5)
C9 C8 C7 122.0(6)
F6 C9 C8 116.6(5)
F6 C9 C10 121.3(5)
C8 C9 C10 122.0(5)
C9 C10 C11 115.3(5)
C9 C10 N2 127.5(5)
C11 C10 N2 117.2(5)
F7 C11 C12 117.7(5)
F7 C11 C10 118.9(5)
C12 C11 C10 123.4(6)
F8 C12 C7 120.4(5)
F8 C12 C11 118.8(5)
C7 C12 C11 120.8(6)
N2 N1 C4 115.8(5)
N1 N2 C10 113.0(5)
O1C K1 O4D 89.8(5)
O4B K1 O4A 84.1(5)
O4B K1 O1B 111.3(5)
O4A K1 O1B 163.7(5)
O1C K1 O3D 93.0(5)
O4D K1 O3D 64.9(5)
O4B K1 O5A 82.3(6)
O4A K1 O5A 56.6(4)
O1B K1 O5A 118.2(5)
O4B K1 O2B 109.7(5)
O4A K1 O2B 124.6(5)
O1B K1 O2B 56.7(5)
O5A K1 O2B 167.9(6)
O1C K1 O2C 55.5(5)
O4D K1 O2C 78.4(5)
O3D K1 O2C 132.0(5)
O1C K1 O2D 136.1(5)
O4D K1 O2D 105.3(5)
O3D K1 O2D 59.5(5)
O2C K1 O2D 166.8(4)
O1C K1 O5C 61.8(5)
O4D K1 O5C 120.8(5)
O3D K1 O5C 66.1(6)
O2C K1 O5C 114.1(5)
O2D K1 O5C 75.3(5)
O4B K1 O3A 132.1(4)
O4A K1 O3A 59.7(4)
O1B K1 O3A 109.5(5)
O5A K1 O3A 99.6(6)
O2B K1 O3A 73.9(5)
C1A O1A C10A 107.9(16)
C1A O1A K1 115.2(15)
C10A O1A K1 106.0(14)
C3A O2A C2A 106.4(13)
C3A O2A K1 123.8(10)
C2A O2A K1 128.8(11)
C4A O3A C5A 97.7(16)
C4A O3A K1 119.6(12)
C5A O3A K1 110.0(12)
C6A O4A C7A 109.9(16)
C6A O4A K1 115.4(10)
C7A O4A K1 117.0(10)
C9A O5A C8A 112.5(17)
C9A O5A K1 121.1(14)
C8A O5A K1 105.0(13)
O1A C1A C2A 108.2(16)
O1A C1A H1A1 110.1
C2A C1A H1A1 110.1
O1A C1A H1A2 110.1
C2A C1A H1A2 110.1
H1A1 C1A H1A2 108.4
O2A C2A C1A 107.8(15)
O2A C2A H2A1 110.1
C1A C2A H2A1 110.1
O2A C2A H2A2 110.1
C1A C2A H2A2 110.1
H2A1 C2A H2A2 108.5
O2A C3A C4A 114.9(15)
O2A C3A H3A1 108.5
C4A C3A H3A1 108.5
O2A C3A H3A2 108.5
C4A C3A H3A2 108.5
H3A1 C3A H3A2 107.5
O3A C4A C3A 119.6(17)
O3A C4A H4A1 107.4
C3A C4A H4A1 107.4
O3A C4A H4A2 107.4
C3A C4A H4A2 107.4
H4A1 C4A H4A2 107.0
O3A C5A C6A 112.4(18)
O3A C5A H5A1 109.1
C6A C5A H5A1 109.1
O3A C5A H5A2 109.1
C6A C5A H5A2 109.1
H5A1 C5A H5A2 107.9
O4A C6A C5A 119.7(18)
O4A C6A H6A1 107.4
C5A C6A H6A1 107.4
O4A C6A H6A2 107.4
C5A C6A H6A2 107.4
H6A1 C6A H6A2 106.9
O4A C7A C8A 109.9(16)
O4A C7A H7A1 109.7
C8A C7A H7A1 109.7
O4A C7A H7A2 109.7
C8A C7A H7A2 109.7
H7A1 C7A H7A2 108.2
O5A C8A C7A 99.8(17)
O5A C8A K1 52.0(10)
C7A C8A K1 85.8(11)
O5A C8A H8A1 111.8
C7A C8A H8A1 111.8
K1 C8A H8A1 71.5
O5A C8A H8A2 111.8
C7A C8A H8A2 111.8
K1 C8A H8A2 159.3
H8A1 C8A H8A2 109.5
O5A C9A C10A 104.9(16)
O5A C9A H9A1 110.8
C10A C9A H9A1 110.8
O5A C9A H9A2 110.8
C10A C9A H9A2 110.8
H9A1 C9A H9A2 108.8
O1A C10A C9A 103.0(17)
O1A C10A H10A 111.2
C9A C10A H10A 111.2
O1A C10A H10B 111.2
C9A C10A H10B 111.2
H10A C10A H10B 109.1
C10B O1B C1B 112.2(18)
C10B O1B K1 126.0(13)
C1B O1B K1 116.5(13)
C2B O2B C3B 114.7(16)
C2B O2B K1 120.1(13)
C3B O2B K1 115.0(12)
C4B O3B C5B 117(2)
C4B O3B K1 100.3(14)
C5B O3B K1 79.1(15)
C7B O4B C6B 125.3(19)
C7B O4B K1 120.0(12)
C6B O4B K1 107.5(11)
C9B O5B C8B 115.6(16)
C9B O5B K1 119.6(12)
C8B O5B K1 118.8(12)
O1B C1B C2B 110.2(19)
O1B C1B H1B1 109.6
C2B C1B H1B1 109.6
O1B C1B H1B2 109.6
C2B C1B H1B2 109.6
H1B1 C1B H1B2 108.1
O2B C2B C1B 112.0(18)
O2B C2B H2B1 109.2
C1B C2B H2B1 109.2
O2B C2B H2B2 109.2
C1B C2B H2B2 109.2
H2B1 C2B H2B2 107.9
O2B C3B C4B 114(2)
O2B C3B H3B1 108.8
C4B C3B H3B1 108.8
O2B C3B H3B2 108.8
C4B C3B H3B2 108.8
H3B1 C3B H3B2 107.7
O3B C4B C3B 107(2)
O3B C4B K1 56.6(11)
C3B C4B K1 87.0(14)
O3B C4B H4B1 110.3
C3B C4B H4B1 110.3
K1 C4B H4B1 161.7
O3B C4B H4B2 110.3
C3B C4B H4B2 110.3
K1 C4B H4B2 69.1
H4B1 C4B H4B2 108.5
O3B C5B C6B 104(2)
O3B C5B K1 74.0(13)
C6B C5B K1 96.2(14)
O3B C5B H5B1 111.0
C6B C5B H5B1 111.0
K1 C5B H5B1 45.4
O3B C5B H5B2 111.0
C6B C5B H5B2 111.0
K1 C5B H5B2 149.4
H5B1 C5B H5B2 109.0
O4B C6B C5B 107.1(19)
O4B C6B K1 49.9(9)
C5B C6B K1 57.8(13)
O4B C6B H6B1 110.3
C5B C6B H6B1 110.3
K1 C6B H6B1 118.6
O4B C6B H6B2 110.3
C5B C6B H6B2 110.3
K1 C6B H6B2 132.7
H6B1 C6B H6B2 108.6
O4B C7B C8B 116.2(18)
O4B C7B H7B1 108.2
C8B C7B H7B1 108.2
O4B C7B H7B2 108.2
C8B C7B H7B2 108.2
H7B1 C7B H7B2 107.4
O5B C8B C7B 117.7(19)
O5B C8B H8B1 107.9
C7B C8B H8B1 107.9
O5B C8B H8B2 107.9
C7B C8B H8B2 107.9
H8B1 C8B H8B2 107.2
O5B C9B C10B 121.2(18)
O5B C9B H9B1 107.0
C10B C9B H9B1 107.0
O5B C9B H9B2 107.0
C10B C9B H9B2 107.0
H9B1 C9B H9B2 106.8
O1B C10B C9B 113.0(18)
O1B C10B H10C 109.0
C9B C10B H10C 109.0
O1B C10B H10D 109.0
C9B C10B H10D 109.0
H10C C10B H10D 107.8
C1C O1C C10C 109.8(16)
C1C O1C K1 113.4(14)
C10C O1C K1 100.4(12)
C3C O2C C2C 110.1(17)
C3C O2C K1 112.3(13)
C2C O2C K1 116.9(12)
C4C O3C C5C 107.7(14)
C4C O3C K1 117.3(12)
C5C O3C K1 120.0(12)
C6C O4C C7C 106.5(16)
C6C O4C K1 116.4(14)
C7C O4C K1 118.6(13)
C8C O5C C9C 119(2)
C8C O5C K1 115.2(14)
C9C O5C K1 110.9(12)
O1C C1C C2C 95.2(17)
O1C C1C H1C1 112.7
C2C C1C H1C1 112.7
O1C C1C H1C2 112.7
C2C C1C H1C2 112.7
H1C1 C1C H1C2 110.2
O2C C2C C1C 111.2(17)
O2C C2C H2C1 109.4
C1C C2C H2C1 109.4
O2C C2C H2C2 109.4
C1C C2C H2C2 109.4
H2C1 C2C H2C2 108.0
O2C C3C C4C 114.5(19)
O2C C3C H3C1 108.6
C4C C3C H3C1 108.6
O2C C3C H3C2 108.6
C4C C3C H3C2 108.6
H3C1 C3C H3C2 107.6
O3C C4C C3C 105.3(17)
O3C C4C H4C1 110.7
C3C C4C H4C1 110.7
O3C C4C H4C2 110.7
C3C C4C H4C2 110.7
H4C1 C4C H4C2 108.8
O3C C5C C6C 108.2(16)
O3C C5C H5C1 110.1
C6C C5C H5C1 110.1
O3C C5C H5C2 110.1
C6C C5C H5C2 110.1
H5C1 C5C H5C2 108.4
O4C C6C C5C 111.2(19)
O4C C6C H6C1 109.4
C5C C6C H6C1 109.4
O4C C6C H6C2 109.4
C5C C6C H6C2 109.4
H6C1 C6C H6C2 108.0
O4C C7C C8C 101.1(17)
O4C C7C H7C1 111.5
C8C C7C H7C1 111.5
O4C C7C H7C2 111.5
C8C C7C H7C2 111.5
H7C1 C7C H7C2 109.4
O5C C8C C7C 124(2)
O5C C8C H8C1 106.4
C7C C8C H8C1 106.4
O5C C8C H8C2 106.4
C7C C8C H8C2 106.4
H8C1 C8C H8C2 106.4
O5C C9C C10C 115.5(18)
O5C C9C H9C1 108.4
C10C C9C H9C1 108.4
O5C C9C H9C2 108.4
C10C C9C H9C2 108.4
H9C1 C9C H9C2 107.5
O1C C10C C9C 112.9(19)
O1C C10C K1 55.4(10)
C9C C10C K1 87.3(12)
O1C C10C H10E 109.0
C9C C10C H10E 109.0
K1 C10C H10E 72.9
O1C C10C H10F 109.0
C9C C10C H10F 109.0
K1 C10C H10F 161.8
H10E C10C H10F 107.8
C10D O1D C1D 100.8(15)
C10D O1D K1 119.4(12)
C1D O1D K1 117.1(13)
C2D O2D C3D 115.9(17)
C2D O2D K1 119.9(14)
C3D O2D K1 113.8(13)
C4D O3D C5D 112.1(18)
C4D O3D K1 113.1(13)
C5D O3D K1 105.6(13)
C7D O4D C6D 125.6(18)
C7D O4D K1 109.7(12)
C6D O4D K1 106.1(11)
C8D O5D C9D 110.8(15)
C8D O5D K1 105.7(12)
C9D O5D K1 113.5(12)
O1D C1D C2D 103.8(18)
O1D C1D H1D1 111.0
C2D C1D H1D1 111.0
O1D C1D H1D2 111.0
C2D C1D H1D2 111.0
H1D1 C1D H1D2 109.0
O2D C2D C1D 108.5(19)
O2D C2D H2D1 110.0
C1D C2D H2D1 110.0
O2D C2D H2D2 110.0
C1D C2D H2D2 110.0
H2D1 C2D H2D2 108.4
O2D C3D C4D 109.2(18)
O2D C3D H3D1 109.8
C4D C3D H3D1 109.8
O2D C3D H3D2 109.8
C4D C3D H3D2 109.8
H3D1 C3D H3D2 108.3
O3D C4D C3D 113.5(19)
O3D C4D H4D1 108.9
C3D C4D H4D1 108.9
O3D C4D H4D2 108.9
C3D C4D H4D2 108.9
H4D1 C4D H4D2 107.7
O3D C5D C6D 113.6(19)
O3D C5D K1 51.8(10)
C6D C5D K1 77.0(12)
O3D C5D H5D1 108.8
C6D C5D H5D1 108.8
K1 C5D H5D1 158.8
O3D C5D H5D2 108.8
C6D C5D H5D2 108.8
K1 C5D H5D2 88.7
H5D1 C5D H5D2 107.7
O4D C6D C5D 119(2)
O4D C6D K1 51.4(9)
C5D C6D K1 79.0(12)
O4D C6D H6D1 107.6
C5D C6D H6D1 107.6
K1 C6D H6D1 155.8
O4D C6D H6D2 107.6
C5D C6D H6D2 107.6
K1 C6D H6D2 92.5
H6D1 C6D H6D2 107.0
O4D C7D C8D 116.0(18)
O4D C7D H7D1 108.3
C8D C7D H7D1 108.3
O4D C7D H7D2 108.3
C8D C7D H7D2 108.3
H7D1 C7D H7D2 107.4
O5D C8D C7D 118.7(19)
O5D C8D K1 52.6(10)
C7D C8D K1 78.6(11)
O5D C8D H8D1 107.6
C7D C8D H8D1 107.6
K1 C8D H8D1 157.5
O5D C8D H8D2 107.6
C7D C8D H8D2 107.6
K1 C8D H8D2 90.8
H8D1 C8D H8D2 107.1
O5D C9D C10D 108.0(16)
O5D C9D H9D1 110.1
C10D C9D H9D1 110.1
O5D C9D H9D2 110.1
C10D C9D H9D2 110.1
H9D1 C9D H9D2 108.4
O1D C10D C9D 108.4(17)
O1D C10D H10G 110.0
C9D C10D H10G 110.0
O1D C10D H10H 110.0
C9D C10D H10H 110.0
H10G C10D H10H 108.4
C1E O1E C10E 105.2(13)
C2E O2E C3E 102.4(14)
C4E O3E C5E 109.3(13)
C7E O4E C6E 96.7(13)
C9E O5E C8E 106.9(16)
O1E C1E C2E 112.5(15)
O1E C1E H1E1 109.1
C2E C1E H1E1 109.1
O1E C1E H1E2 109.1
C2E C1E H1E2 109.1
H1E1 C1E H1E2 107.8
O2E C2E C1E 113.7(15)
O2E C2E H2E1 108.8
C1E C2E H2E1 108.8
O2E C2E H2E2 108.8
C1E C2E H2E2 108.8
H2E1 C2E H2E2 107.7
O2E C3E C4E 112.0(15)
O2E C3E H3E1 109.2
C4E C3E H3E1 109.2
O2E C3E H3E2 109.2
C4E C3E H3E2 109.2
H3E1 C3E H3E2 107.9
O3E C4E C3E 110.1(14)
O3E C4E H4E1 109.6
C3E C4E H4E1 109.6
O3E C4E H4E2 109.6
C3E C4E H4E2 109.6
H4E1 C4E H4E2 108.2
O3E C5E C6E 105.2(14)
O3E C5E H5E1 110.7
C6E C5E H5E1 110.7
O3E C5E H5E2 110.7
C6E C5E H5E2 110.7
H5E1 C5E H5E2 108.8
O4E C6E C5E 105.5(14)
O4E C6E H6E1 110.6
C5E C6E H6E1 110.6
O4E C6E H6E2 110.6
C5E C6E H6E2 110.6
H6E1 C6E H6E2 108.8
O4E C7E C8E 106.4(13)
O4E C7E H7E1 110.5
C8E C7E H7E1 110.5
O4E C7E H7E2 110.5
C8E C7E H7E2 110.5
H7E1 C7E H7E2 108.6
O5E C8E C7E 103.6(14)
O5E C8E H8E1 111.0
C7E C8E H8E1 111.0
O5E C8E H8E2 111.0
C7E C8E H8E2 111.0
H8E1 C8E H8E2 109.0
O5E C9E C10E 108.7(14)
O5E C9E H9E1 109.9
C10E C9E H9E1 109.9
O5E C9E H9E2 109.9
C10E C9E H9E2 109.9
H9E1 C9E H9E2 108.3
O1E C10E C9E 111.8(13)
O1E C10E H10I 109.3
C9E C10E H10I 109.3
O1E C10E H10J 109.3
C9E C10E H10J 109.3
H10I C10E H10J 107.9

loop_
_geom_bond_atom_site_label_1
_geom_bond_atom_site_label_2
_geom_bond_distance
C21 N22 1.137(8)
C21 Au1 1.985(6)
C23 N24 1.143(8)
C23 Au1 1.982(6)
C1 C2 1.369(9)
C1 C6 1.380(10)
C1 I1 2.079(5)
C2 F1 1.342(8)
C2 C3 1.389(9)
C3 F2 1.325(8)
C3 C4 1.375(9)
C4 C5 1.394(9)
C4 N1 1.415(7)
C5 F3 1.323(8)
C5 C6 1.366(9)
C6 F4 1.343(8)
C7 C12 1.374(9)
C7 C8 1.397(8)
C7 I2 2.081(5)
C8 F5 1.336(7)
C8 C9 1.371(8)
C9 F6 1.349(7)
C9 C10 1.384(8)
C10 C11 1.384(8)
C10 N2 1.416(7)
C11 F7 1.353(7)
C11 C12 1.379(8)
C12 F8 1.338(7)
N1 N2 1.241(7)
K1 O4B 2.834(11)
K1 O1C 2.840(11)
K1 O4D 2.847(12)
K1 O4A 2.858(10)
K1 O1B 2.867(12)
K1 O3D 2.876(12)
K1 O5A 2.884(12)
K1 O2B 2.887(12)
K1 O2C 2.892(11)
K1 O2D 2.905(11)
K1 O5C 2.907(12)
K1 O3A 2.915(12)
O1A C1A 1.387(17)
O1A C10A 1.417(16)
O2A C3A 1.388(16)
O2A C2A 1.395(15)
O3A C4A 1.391(16)
O3A C5A 1.396(17)
O4A C6A 1.402(16)
O4A C7A 1.444(16)
O5A C9A 1.388(16)
O5A C8A 1.428(17)
C1A C2A 1.457(17)
C1A H1A1 0.9900
C1A H1A2 0.9900
C2A H2A1 0.9900
C2A H2A2 0.9900
C3A C4A 1.452(17)
C3A H3A1 0.9900
C3A H3A2 0.9900
C4A H4A1 0.9900
C4A H4A2 0.9900
C5A C6A 1.439(17)
C5A H5A1 0.9900
C5A H5A2 0.9900
C6A H6A1 0.9900
C6A H6A2 0.9900
C7A C8A 1.517(17)
C7A H7A1 0.9900
C7A H7A2 0.9900
C8A H8A1 0.9900
C8A H8A2 0.9900
C9A C10A 1.481(18)
C9A H9A1 0.9900
C9A H9A2 0.9900
C10A H10A 0.9900
C10A H10B 0.9900
O1B C10B 1.354(17)
O1B C1B 1.378(17)
O2B C2B 1.346(16)
O2B C3B 1.377(17)
O3B C4B 1.383(17)
O3B C5B 1.384(18)
O4B C7B 1.375(16)
O4B C6B 1.423(17)
O5B C9B 1.356(16)
O5B C8B 1.358(16)
C1B C2B 1.484(17)
C1B H1B1 0.9900
C1B H1B2 0.9900
C2B H2B1 0.9900
C2B H2B2 0.9900
C3B C4B 1.451(18)
C3B H3B1 0.9900
C3B H3B2 0.9900
C4B H4B1 0.9900
C4B H4B2 0.9900
C5B C6B 1.559(18)
C5B H5B1 0.9900
C5B H5B2 0.9900
C6B H6B1 0.9900
C6B H6B2 0.9900
C7B C8B 1.463(17)
C7B H7B1 0.9900
C7B H7B2 0.9900
C8B H8B1 0.9900
C8B H8B2 0.9900
C9B C10B 1.466(17)
C9B H9B1 0.9900
C9B H9B2 0.9900
C10B H10C 0.9900
C10B H10D 0.9900
O1C C1C 1.408(18)
O1C C10C 1.415(17)
O2C C3C 1.392(17)
O2C C2C 1.396(16)
O3C C4C 1.418(17)
O3C C5C 1.426(16)
O4C C6C 1.350(17)
O4C C7C 1.411(16)
O5C C8C 1.321(17)
O5C C9C 1.398(17)
C1C C2C 1.580(18)
C1C H1C1 0.9900
C1C H1C2 0.9900
C2C H2C1 0.9900
C2C H2C2 0.9900
C3C C4C 1.493(18)
C3C H3C1 0.9900
C3C H3C2 0.9900
C4C H4C1 0.9900
C4C H4C2 0.9900
C5C C6C 1.536(18)
C5C H5C1 0.9900
C5C H5C2 0.9900
C6C H6C1 0.9900
C6C H6C2 0.9900
C7C C8C 1.482(18)
C7C H7C1 0.9900
C7C H7C2 0.9900
C8C H8C1 0.9900
C8C H8C2 0.9900
C9C C10C 1.507(17)
C9C H9C1 0.9900
C9C H9C2 0.9900
C10C H10E 0.9900
C10C H10F 0.9900
O1D C10D 1.408(16)
O1D C1D 1.412(17)
O2D C2D 1.369(17)
O2D C3D 1.387(16)
O3D C4D 1.403(17)
O3D C5D 1.409(17)
O4D C7D 1.384(16)
O4D C6D 1.393(16)
O5D C8D 1.362(16)
O5D C9D 1.431(16)
C1D C2D 1.485(18)
C1D H1D1 0.9900
C1D H1D2 0.9900
C2D H2D1 0.9900
C2D H2D2 0.9900
C3D C4D 1.483(18)
C3D H3D1 0.9900
C3D H3D2 0.9900
C4D H4D1 0.9900
C4D H4D2 0.9900
C5D C6D 1.466(18)
C5D H5D1 0.9900
C5D H5D2 0.9900
C6D H6D1 0.9900
C6D H6D2 0.9900
C7D C8D 1.505(17)
C7D H7D1 0.9900
C7D H7D2 0.9900
C8D H8D1 0.9900
C8D H8D2 0.9900
C9D C10D 1.489(17)
C9D H9D1 0.9900
C9D H9D2 0.9900
C10D H10G 0.9900
C10D H10H 0.9900
O1E C1E 1.415(10)
O1E C10E 1.421(10)
O2E C2E 1.412(10)
O2E C3E 1.427(10)
O3E C4E 1.400(10)
O3E C5E 1.422(10)
O4E C7E 1.427(10)
O4E C6E 1.429(10)
O5E C9E 1.414(10)
O5E C8E 1.428(10)
C1E C2E 1.482(10)
C1E H1E1 0.9900
C1E H1E2 0.9900
C2E H2E1 0.9900
C2E H2E2 0.9900
C3E C4E 1.503(10)
C3E H3E1 0.9900
C3E H3E2 0.9900
C4E H4E1 0.9900
C4E H4E2 0.9900
C5E C6E 1.518(10)
C5E H5E1 0.9900
C5E H5E2 0.9900
C6E H6E1 0.9900
C6E H6E2 0.9900
C7E C8E 1.502(10)
C7E H7E1 0.9900
C7E H7E2 0.9900
C8E H8E1 0.9900
C8E H8E2 0.9900
C9E C10E 1.484(10)
C9E H9E1 0.9900
C9E H9E2 0.9900
C10E H10I 0.9900
C10E H10J 0.9900

loop_
_geom_torsion_atom_site_label_1
_geom_torsion_atom_site_label_2
_geom_torsion_atom_site_label_3
_geom_torsion_atom_site_label_4
_geom_torsion
C6 C1 C2 F1 178.5(7)
I1 C1 C2 F1 -2.8(10)
C6 C1 C2 C3 -3.0(11)
I1 C1 C2 C3 175.7(6)
F1 C2 C3 F2 -2.3(12)
C1 C2 C3 F2 179.1(8)
F1 C2 C3 C4 -179.2(8)
C1 C2 C3 C4 2.3(12)
F2 C3 C4 C5 -176.8(8)
C2 C3 C4 C5 0.0(11)
F2 C3 C4 N1 2.1(12)
C2 C3 C4 N1 178.9(7)
C3 C4 C5 F3 177.1(7)
N1 C4 C5 F3 -1.9(10)
C3 C4 C5 C6 -1.3(11)
N1 C4 C5 C6 179.6(7)
F3 C5 C6 F4 1.4(12)
C4 C5 C6 F4 179.8(7)
F3 C5 C6 C1 -178.0(7)
C4 C5 C6 C1 0.5(12)
C2 C1 C6 F4 -177.7(7)
I1 C1 C6 F4 3.6(10)
C2 C1 C6 C5 1.7(11)
I1 C1 C6 C5 -177.1(6)
C12 C7 C8 F5 -179.0(6)
I2 C7 C8 F5 -1.4(8)
C12 C7 C8 C9 0.3(9)
I2 C7 C8 C9 177.8(5)
F5 C8 C9 F6 1.2(9)
C7 C8 C9 F6 -178.0(5)
F5 C8 C9 C10 178.6(6)
C7 C8 C9 C10 -0.7(9)
F6 C9 C10 C11 177.6(5)
C8 C9 C10 C11 0.3(9)
F6 C9 C10 N2 -1.6(9)
C8 C9 C10 N2 -178.8(6)
C9 C10 C11 F7 179.2(5)
N2 C10 C11 F7 -1.5(8)
C9 C10 C11 C12 0.4(9)
N2 C10 C11 C12 179.6(6)
C8 C7 C12 F8 -179.9(5)
I2 C7 C12 F8 2.6(8)
C8 C7 C12 C11 0.4(9)
I2 C7 C12 C11 -177.1(5)
F7 C11 C12 F8 0.7(9)
C10 C11 C12 F8 179.6(6)
F7 C11 C12 C7 -179.6(6)
C10 C11 C12 C7 -0.8(10)
C3 C4 N1 N2 3.5(9)
C5 C4 N1 N2 -177.6(6)
C4 N1 N2 C10 178.7(5)
C9 C10 N2 N1 -19.7(8)
C11 C10 N2 N1 161.2(5)
C10A O1A C1A C2A 178(2)
K1 O1A C1A C2A -64(3)
C3A O2A C2A C1A -173(2)
K1 O2A C2A C1A -5(3)
O1A C1A C2A O2A 43(3)
C2A O2A C3A C4A 161(2)
K1 O2A C3A C4A -9(3)
C5A O3A C4A C3A -90(3)
K1 O3A C4A C3A 28(3)
O2A C3A C4A O3A -13(4)
C4A O3A C5A C6A 179(2)
K1 O3A C5A C6A 53(2)
C7A O4A C6A C5A -117(2)
K1 O4A C6A C5A 18(3)
O3A C5A C6A O4A -50(3)
C6A O4A C7A C8A 158.2(19)
K1 O4A C7A C8A 24(2)
C9A O5A C8A C7A -150(2)
K1 O5A C8A C7A 76.7(18)
C9A O5A C8A K1 134(3)
O4A C7A C8A O5A -67(2)
O4A C7A C8A K1 -17.1(17)
C8A O5A C9A C10A -163(2)
K1 O5A C9A C10A -38(3)
C1A O1A C10A C9A -164(2)
K1 O1A C10A C9A 72(2)
O5A C9A C10A O1A -24(3)
C10B O1B C1B C2B -105(3)
K1 O1B C1B C2B 51(3)
C3B O2B C2B C1B 177(2)
K1 O2B C2B C1B 34(3)
O1B C1B C2B O2B -55(3)
C2B O2B C3B C4B -161(2)
K1 O2B C3B C4B -15(3)
C5B O3B C4B C3B -157(2)
K1 O3B C4B C3B -74(2)
C5B O3B C4B K1 -83(2)
O2B C3B C4B O3B 65(3)
O2B C3B C4B K1 12(2)
C4B O3B C5B C6B -171(2)
K1 O3B C5B C6B 92.6(18)
C4B O3B C5B K1 96.0(18)
C7B O4B C6B C5B 159(2)
K1 O4B C6B C5B 9(3)
C7B O4B C6B K1 150(3)
O3B C5B C6B O4B -83(3)
K1 C5B C6B O4B -8(2)
O3B C5B C6B K1 -75.0(16)
C6B O4B C7B C8B -112(3)
K1 O4B C7B C8B 34(4)
C9B O5B C8B C7B 171(3)
K1 O5B C8B C7B 18(4)
O4B C7B C8B O5B -34(5)
C8B O5B C9B C10B -170(3)
K1 O5B C9B C10B -17(4)
C1B O1B C10B C9B 135(3)
K1 O1B C10B C9B -18(4)
O5B C9B C10B O1B 23(5)
C10C O1C C1C C2C 176.1(18)
K1 O1C C1C C2C -72.5(18)
C3C O2C C2C C1C -163(2)
K1 O2C C2C C1C -34(3)
O1C C1C C2C O2C 67(3)
C2C O2C C3C C4C 75(3)
K1 O2C C3C C4C -57(2)
C5C O3C C4C C3C -179.5(19)
K1 O3C C4C C3C -40(2)
O2C C3C C4C O3C 66(3)
C4C O3C C5C C6C 173.5(19)
K1 O3C C5C C6C 36(2)
C7C O4C C6C C5C -80(2)
K1 O4C C6C C5C 55(2)
O3C C5C C6C O4C -59(3)
C6C O4C C7C C8C -179(2)
K1 O4C C7C C8C 47(3)
C9C O5C C8C C7C -97(3)
K1 O5C C8C C7C 38(4)
O4C C7C C8C O5C -58(4)
C8C O5C C9C C10C 149(2)
K1 O5C C9C C10C 12(3)
C1C O1C C10C C9C -171(2)
K1 O1C C10C C9C 69(2)
C1C O1C C10C K1 119.7(19)
O5C C9C C10C O1C -60(3)
O5C C9C C10C K1 -10(2)
C10D O1D C1D C2D 174.2(19)
K1 O1D C1D C2D -54(2)
C3D O2D C2D C1D 93(3)
K1 O2D C2D C1D -50(3)
O1D C1D C2D O2D 66(3)
C2D O2D C3D C4D 166.2(19)
K1 O2D C3D C4D -49(2)
C5D O3D C4D C3D 73(3)
K1 O3D C4D C3D -46(3)
O2D C3D C4D O3D 66(3)
C4D O3D C5D C6D -172(2)
K1 O3D C5D C6D -49(3)
C4D O3D C5D K1 -124(2)
C7D O4D C6D C5D 86(3)
K1 O4D C6D C5D -44(2)
C7D O4D C6D K1 130(3)
O3D C5D C6D O4D 71(3)
K1 C5D C6D O4D 33.4(19)
O3D C5D C6D K1 37(2)
C6D O4D C7D C8D -169(2)
K1 O4D C7D C8D -40(3)
C9D O5D C8D C7D 78(3)
K1 O5D C8D C7D -45(2)
C9D O5D C8D K1 123.3(18)
O4D C7D C8D O5D 65(3)
O4D C7D C8D K1 30(2)
C8D O5D C9D C10D -179.6(17)
K1 O5D C9D C10D -61(2)
C1D O1D C10D C9D 93(2)
K1 O1D C10D C9D -37(2)
O5D C9D C10D O1D 64(2)
C10E O1E C1E C2E -53(3)
C3E O2E C2E C1E 176(2)
O1E C1E C2E O2E -110(3)
C2E O2E C3E C4E -83(3)
C5E O3E C4E C3E -177(3)
O2E C3E C4E O3E 111(3)
C4E O3E C5E C6E 170(3)
C7E O4E C6E C5E 92(3)
O3E C5E C6E O4E -118(3)
C6E O4E C7E C8E -179(3)
C9E O5E C8E C7E -89(3)
O4E C7E C8E O5E 176(2)
C8E O5E C9E C10E 116(3)
C1E O1E C10E C9E 169(3)
O5E C9E C10E O1E 177(3)
